data_7024751
loop_
_publ_author_name
'Deng, Yuanfu'
'Lv, Qiying'
'Wu, Songping'
'Zhan, Shuzhong'

_publ_section_title
;
 Heterobimetallic peroxo-titanium(IV) nitrilotriacetate complexes as
 single source precursors for preparation of MTiO3 (M = Co, Ni and Zn).
;
_journal_issue 10
_journal_name_full 'Dalton transactions (Cambridge, England : 2003)'
_journal_page_first 2497
_journal_page_last 2503
_journal_paper_doi 10.1039/b920987e
_journal_volume 39
_journal_year 2010
_chemical_formula_sum 'C12 H46 Co2 N2 O34 Ti2'
_chemical_formula_weight 976.17
_chemical_name_systematic
;
?
;
_space_group_IT_number 15
_symmetry_cell_setting monoclinic
_symmetry_space_group_name_Hall '-C 2yc'
_symmetry_space_group_name_H-M 'C 1 2/c 1'
_atom_sites_solution_hydrogens geom
_atom_sites_solution_primary direct
_atom_sites_solution_secondary difmap
_audit_creation_method SHELXL-97
_cell_angle_alpha 90.00
_cell_angle_beta 101.01(3)
_cell_angle_gamma 90.00
_cell_formula_units_Z 4
_cell_length_a 15.015(3)
_cell_length_b 13.233(3)
_cell_length_c 17.495(4)
_cell_measurement_temperature 293(2)
_cell_measurement_theta_max 27.48
_cell_measurement_theta_min 3.08
_cell_volume 3412.2(13)
_computing_structure_refinement 'SHELXL-97 (Sheldrick, 1997)'
_computing_structure_solution 'SHELXS-97 (Sheldrick, 1990)'
_diffrn_ambient_temperature 293(2)
_diffrn_measured_fraction_theta_full 0.997
_diffrn_measured_fraction_theta_max 0.997
_diffrn_radiation_monochromator graphite
_diffrn_radiation_source 'fine-focus sealed tube'
_diffrn_radiation_type MoK\a
_diffrn_radiation_wavelength 0.71073
_diffrn_reflns_av_R_equivalents 0.0468
_diffrn_reflns_av_sigmaI/netI 0.0397
_diffrn_reflns_limit_h_max 19
_diffrn_reflns_limit_h_min -19
_diffrn_reflns_limit_k_max 17
_diffrn_reflns_limit_k_min -17
_diffrn_reflns_limit_l_max 21
_diffrn_reflns_limit_l_min -22
_diffrn_reflns_number 16365
_diffrn_reflns_theta_full 27.48
_diffrn_reflns_theta_max 27.48
_diffrn_reflns_theta_min 3.08
_exptl_absorpt_coefficient_mu 1.530
_exptl_absorpt_correction_type none
_exptl_crystal_colour red
_exptl_crystal_density_diffrn 1.900
_exptl_crystal_density_method 'not measured'
_exptl_crystal_description block
_exptl_crystal_F_000 2008
_exptl_crystal_size_max 0.30
_exptl_crystal_size_mid 0.25
_exptl_crystal_size_min 0.20
_refine_diff_density_max 0.542
_refine_diff_density_min -0.665
_refine_diff_density_rms 0.111
_refine_ls_extinction_method none
_refine_ls_goodness_of_fit_ref 1.071
_refine_ls_hydrogen_treatment mixed
_refine_ls_matrix_type full
_refine_ls_number_parameters 287
_refine_ls_number_reflns 3905
_refine_ls_number_restraints 25
_refine_ls_restrained_S_all 1.069
_refine_ls_R_factor_all 0.0455
_refine_ls_R_factor_gt 0.0306
_refine_ls_shift/su_max 0.000
_refine_ls_shift/su_mean 0.000
_refine_ls_structure_factor_coef Fsqd
_refine_ls_weighting_details 'calc w=1/[\s^2^(Fo^2^)+(0.0535P)^2^+1.5827P] where P=(Fo^2^+2Fc^2^)/3'
_refine_ls_weighting_scheme calc
_refine_ls_wR_factor_gt 0.0796
_refine_ls_wR_factor_ref 0.0979
_reflns_number_gt 3140
_reflns_number_total 3905
_reflns_threshold_expression >2sigma(I)
_cod_data_source_file b920987e.txt
_cod_data_source_block 1
_cod_original_cell_volume 3412.3(12)
_cod_original_sg_symbol_H-M C2/c
_cod_database_code 7024751

loop_
_symmetry_equiv_pos_as_xyz
'x, y, z'
'-x, y, -z+1/2'
'x+1/2, y+1/2, z'
'-x+1/2, y+1/2, -z+1/2'
'-x, -y, -z'
'x, -y, z-1/2'
'-x+1/2, -y+1/2, -z'
'x+1/2, -y+1/2, z-1/2'

loop_
_atom_site_label
_atom_site_type_symbol
_atom_site_fract_x
_atom_site_fract_y
_atom_site_fract_z
_atom_site_U_iso_or_equiv
_atom_site_adp_type
_atom_site_occupancy
_atom_site_symmetry_multiplicity
_atom_site_calc_flag
_atom_site_refinement_flags
Co1 Co 0.13311(2) 0.38409(3) 0.467846(19) 0.02333(11) Uani 1 1 d .
Ti1 Ti 0.42354(3) 0.36188(3) 0.31853(2) 0.01718(12) Uani 1 1 d .
C1 C 0.21932(17) 0.34188(19) 0.24536(14) 0.0236(5) Uani 1 1 d .
H1A H 0.1898 0.2782 0.2288 0.028 Uiso 1 1 calc R
H1B H 0.1795 0.3959 0.2221 0.028 Uiso 1 1 calc R
C2 C 0.23196(16) 0.34952(17) 0.33261(14) 0.0197(5) Uani 1 1 d .
C3 C 0.32217(18) 0.25506(18) 0.17444(13) 0.0233(5) Uani 1 1 d .
H3A H 0.3635 0.2697 0.1395 0.028 Uiso 1 1 calc R
H3B H 0.2656 0.2307 0.1435 0.028 Uiso 1 1 calc R
C4 C 0.36255(17) 0.17510(18) 0.23204(14) 0.0233(5) Uani 1 1 d .
C5 C 0.30852(18) 0.43943(18) 0.16876(13) 0.0238(5) Uani 1 1 d .
H5A H 0.2491 0.4520 0.1371 0.029 Uiso 1 1 calc R
H5B H 0.3512 0.4294 0.1342 0.029 Uiso 1 1 calc R
C6 C 0.33742(18) 0.52951(18) 0.22089(14) 0.0244(5) Uani 1 1 d .
N1 N 0.30521(13) 0.34805(14) 0.21629(11) 0.0175(4) Uani 1 1 d .
O1 O 0.31157(12) 0.35835(14) 0.37131(10) 0.0265(4) Uani 1 1 d .
O2 O 0.16255(12) 0.34691(14) 0.36094(10) 0.0267(4) Uani 1 1 d .
O3 O 0.39883(12) 0.20605(13) 0.30016(9) 0.0246(4) Uani 1 1 d .
O4 O 0.36121(14) 0.08618(14) 0.21027(11) 0.0346(5) Uani 1 1 d .
O5 O 0.38303(12) 0.50952(13) 0.28928(10) 0.0267(4) Uani 1 1 d .
O6 O 0.32093(16) 0.61549(14) 0.19566(12) 0.0395(5) Uani 1 1 d .
O7 O 0.5000 0.36131(18) 0.2500 0.0226(5) Uani 1 2 d S
O8 O 0.49888(12) 0.31442(14) 0.41069(9) 0.0262(4) Uani 1 1 d .
O9 O 0.49299(13) 0.42563(14) 0.40663(10) 0.0282(4) Uani 1 1 d .
O1W O 0.08803(18) 0.41714(17) 0.57056(11) 0.0430(6) Uani 1 1 d D
O2W O 0.25785(14) 0.36834(16) 0.53667(12) 0.0362(5) Uani 1 1 d D
O3W O 0.17279(14) 0.53790(15) 0.44742(11) 0.0335(4) Uani 1 1 d D
O4W O 0.09052(13) 0.23437(14) 0.47624(10) 0.0282(4) Uani 1 1 d D
O5W O 0.00253(13) 0.41421(15) 0.40300(10) 0.0287(4) Uani 1 1 d D
O6W O 0.0000 0.4536(2) 0.2500 0.0336(6) Uani 1 2 d SD
O7W O 0.12794(17) 0.30516(19) 0.05056(13) 0.0468(5) Uani 1 1 d D
O8W O 0.35895(17) 0.5769(2) 0.46179(14) 0.0525(6) Uani 1 1 d D
O9W O 0.49446(19) 0.6859(2) 0.33733(14) 0.0552(6) Uani 1 1 d D
H1W1 H 0.057(2) 0.4687(17) 0.576(2) 0.066 Uiso 1 1 d D
H1W2 H 0.087(3) 0.374(2) 0.6057(17) 0.066 Uiso 1 1 d D
H2W1 H 0.2998(16) 0.334(2) 0.524(2) 0.066 Uiso 1 1 d D
H2W2 H 0.2109(15) 0.335(2) 0.537(2) 0.066 Uiso 1 1 d D
H3W1 H 0.2299(8) 0.543(3) 0.4627(18) 0.066 Uiso 1 1 d D
H3W2 H 0.159(2) 0.555(3) 0.4001(9) 0.066 Uiso 1 1 d D
H4W1 H 0.062(2) 0.220(3) 0.5129(13) 0.066 Uiso 1 1 d D
H4W2 H 0.056(2) 0.215(3) 0.4332(12) 0.066 Uiso 1 1 d D
H5W1 H -0.036(2) 0.372(2) 0.4133(19) 0.066 Uiso 1 1 d D
H5W2 H 0.008(3) 0.410(3) 0.3560(9) 0.066 Uiso 1 1 d D
H6W1 H 0.0459(18) 0.491(3) 0.261(2) 0.066 Uiso 1 1 d D
H7W1 H 0.129(3) 0.332(2) 0.0072(15) 0.066 Uiso 1 1 d D
H7W2 H 0.117(3) 0.2424(14) 0.045(2) 0.066 Uiso 1 1 d D
H8W1 H 0.394(2) 0.556(3) 0.5020(13) 0.066 Uiso 1 1 d D
H8W2 H 0.373(3) 0.552(3) 0.4215(13) 0.066 Uiso 1 1 d D
H9W1 H 0.458(2) 0.636(2) 0.327(2) 0.066 Uiso 1 1 d D
H9W2 H 0.530(2) 0.689(3) 0.3049(17) 0.066 Uiso 1 1 d D

loop_
_atom_site_aniso_label
_atom_site_aniso_U_11
_atom_site_aniso_U_22
_atom_site_aniso_U_33
_atom_site_aniso_U_23
_atom_site_aniso_U_13
_atom_site_aniso_U_12
Co1 0.0259(2) 0.02373(19) 0.02083(19) 0.00126(12) 0.00566(14) 0.00273(13)
Ti1 0.0173(2) 0.0197(2) 0.0148(2) -0.00049(14) 0.00385(16) -0.00009(15)
C1 0.0193(12) 0.0286(13) 0.0232(12) -0.0007(9) 0.0047(10) -0.0014(10)
C2 0.0181(11) 0.0188(11) 0.0229(12) 0.0008(8) 0.0060(9) 0.0017(9)
C3 0.0289(13) 0.0206(12) 0.0197(12) -0.0033(9) 0.0026(10) 0.0048(10)
C4 0.0245(13) 0.0205(12) 0.0251(13) -0.0005(9) 0.0057(10) 0.0017(10)
C5 0.0297(13) 0.0206(12) 0.0204(12) 0.0040(9) 0.0035(10) -0.0008(10)
C6 0.0269(13) 0.0215(12) 0.0254(13) 0.0009(9) 0.0066(10) -0.0018(10)
N1 0.0193(10) 0.0166(9) 0.0173(9) -0.0006(7) 0.0051(8) 0.0012(7)
O1 0.0225(9) 0.0407(11) 0.0174(9) -0.0009(7) 0.0061(7) -0.0011(8)
O2 0.0244(9) 0.0350(10) 0.0222(9) -0.0021(7) 0.0082(7) -0.0003(8)
O3 0.0313(10) 0.0204(8) 0.0206(8) 0.0016(6) 0.0009(7) -0.0004(7)
O4 0.0454(12) 0.0204(9) 0.0345(10) -0.0056(7) -0.0014(9) 0.0063(8)
O5 0.0323(10) 0.0194(9) 0.0264(9) -0.0016(7) 0.0002(7) 0.0009(7)
O6 0.0558(14) 0.0190(9) 0.0390(12) 0.0056(8) -0.0030(10) -0.0010(9)
O7 0.0206(12) 0.0292(13) 0.0195(12) 0.000 0.0077(10) 0.000
O8 0.0271(10) 0.0303(10) 0.0202(9) 0.0035(7) 0.0020(7) 0.0006(7)
O9 0.0305(10) 0.0300(10) 0.0228(9) -0.0050(7) 0.0016(7) -0.0037(8)
O1W 0.0681(16) 0.0368(12) 0.0299(11) 0.0100(8) 0.0237(10) 0.0231(11)
O2W 0.0272(10) 0.0464(12) 0.0327(11) -0.0045(9) -0.0003(9) 0.0086(9)
O3W 0.0404(11) 0.0290(10) 0.0301(10) 0.0037(8) 0.0046(8) -0.0013(9)
O4W 0.0332(10) 0.0279(9) 0.0237(9) 0.0029(7) 0.0061(8) -0.0002(8)
O5W 0.0260(10) 0.0322(10) 0.0286(10) 0.0038(7) 0.0071(8) 0.0056(8)
O6W 0.0295(15) 0.0320(15) 0.0364(15) 0.000 -0.0008(12) 0.000
O7W 0.0451(13) 0.0484(14) 0.0477(13) -0.0011(10) 0.0110(11) -0.0002(11)
O8W 0.0421(14) 0.0672(17) 0.0458(13) -0.0202(12) 0.0022(11) 0.0036(12)
O9W 0.0594(17) 0.0600(16) 0.0446(14) -0.0125(11) 0.0056(12) -0.0200(13)

loop_
_atom_type_symbol
_atom_type_description
_atom_type_scat_dispersion_real
_atom_type_scat_dispersion_imag
_atom_type_scat_source
C C 0.0033 0.0016 'International Tables Vol C Tables 4.2.6.8 and 6.1.1.4'
H H 0.0000 0.0000 'International Tables Vol C Tables 4.2.6.8 and 6.1.1.4'
N N 0.0061 0.0033 'International Tables Vol C Tables 4.2.6.8 and 6.1.1.4'
O O 0.0106 0.0060 'International Tables Vol C Tables 4.2.6.8 and 6.1.1.4'
Ti Ti 0.2776 0.4457 'International Tables Vol C Tables 4.2.6.8 and 6.1.1.4'
Co Co 0.3494 0.9721 'International Tables Vol C Tables 4.2.6.8 and 6.1.1.4'

loop_
_geom_angle_atom_site_label_1
_geom_angle_atom_site_label_2
_geom_angle_atom_site_label_3
_geom_angle
_geom_angle_site_symmetry_1
_geom_angle_site_symmetry_3
O2W Co1 O2 100.36(8) . .
O2W Co1 O1W 85.70(10) . .
O2 Co1 O1W 173.43(9) . .
O2W Co1 O4W 96.92(8) . .
O2 Co1 O4W 87.66(7) . .
O1W Co1 O4W 89.10(8) . .
O2W Co1 O5W 174.08(8) . .
O2 Co1 O5W 83.99(8) . .
O1W Co1 O5W 90.15(9) . .
O4W Co1 O5W 87.23(8) . .
O2W Co1 O3W 86.72(8) . .
O2 Co1 O3W 87.78(8) . .
O1W Co1 O3W 95.15(8) . .
O4W Co1 O3W 174.61(7) . .
O5W Co1 O3W 89.45(8) . .
O7 Ti1 O9 102.78(7) . .
O7 Ti1 O8 102.20(7) . .
O9 Ti1 O8 45.96(8) . .
O7 Ti1 O1 165.41(5) . .
O9 Ti1 O1 90.85(8) . .
O8 Ti1 O1 90.96(8) . .
O7 Ti1 O5 91.93(9) . 1
O9 Ti1 O5 82.59(8) . 1
O8 Ti1 O5 128.35(7) . 1
O1 Ti1 O5 84.64(8) . 1
O7 Ti1 O5 91.93(9) . .
O9 Ti1 O5 82.59(8) . .
O8 Ti1 O5 128.35(7) . .
O1 Ti1 O5 84.64(8) . .
O5 Ti1 O5 0.00(14) 1 .
O7 Ti1 O3 90.59(9) . .
O9 Ti1 O3 127.98(7) . .
O8 Ti1 O3 82.21(7) . .
O1 Ti1 O3 84.93(7) . .
O5 Ti1 O3 147.77(7) 1 .
O5 Ti1 O3 147.77(7) . .
O7 Ti1 N1 88.73(5) . .
O9 Ti1 N1 154.81(8) . .
O8 Ti1 N1 153.35(8) . .
O1 Ti1 N1 76.69(7) . .
O5 Ti1 N1 74.60(7) 1 .
O5 Ti1 N1 74.60(7) . .
O3 Ti1 N1 73.34(7) . .
N1 C1 C2 113.4(2) . .
O2 C2 O1 124.9(2) . .
O2 C2 C1 116.9(2) . .
O1 C2 C1 118.3(2) . .
N1 C3 C4 109.80(19) . .
O4 C4 O3 124.8(2) . .
O4 C4 C3 118.8(2) . .
O3 C4 C3 116.3(2) . .
N1 C5 C6 110.06(19) . .
O6 C6 O5 124.0(2) . 1
O6 C6 O5 124.0(2) . .
O5 C6 O5 0.00(17) 1 .
O6 C6 C5 119.9(2) . .
O5 C6 C5 116.0(2) 1 .
O5 C6 C5 116.0(2) . .
C5 N1 C1 111.44(19) . .
C5 N1 C3 112.08(18) . .
C1 N1 C3 111.65(19) . .
C5 N1 Ti1 105.80(14) . .
C1 N1 Ti1 109.64(14) . .
C3 N1 Ti1 105.89(14) . .
C2 O1 Ti1 122.03(16) . .
C2 O2 Co1 134.41(16) . .
C4 O3 Ti1 119.09(15) . .
O5 O5 C6 0(10) 1 .
O5 O5 Ti1 0(10) 1 .
C6 O5 Ti1 120.00(15) . .
Ti1 O7 Ti1 179.52(15) . 2_655
O9 O8 Ti1 66.87(9) . .
O8 O9 Ti1 67.17(9) . .

loop_
_geom_bond_atom_site_label_1
_geom_bond_atom_site_label_2
_geom_bond_distance
_geom_bond_site_symmetry_2
Co1 O2W 2.035(2) .
Co1 O2 2.0619(18) .
Co1 O1W 2.0839(19) .
Co1 O4W 2.0956(19) .
Co1 O5W 2.107(2) .
Co1 O3W 2.169(2) .
Ti1 O7 1.8113(6) .
Ti1 O9 1.8872(17) .
Ti1 O8 1.8914(18) .
Ti1 O1 2.0675(19) .
Ti1 O5 2.0810(18) 1
Ti1 O5 2.0810(18) .
Ti1 O3 2.1089(18) .
Ti1 N1 2.275(2) .
C1 N1 1.476(3) .
C1 C2 1.505(3) .
C2 O2 1.237(3) .
C2 O1 1.262(3) .
C3 N1 1.479(3) .
C3 C4 1.506(3) .
C4 O4 1.236(3) .
C4 O3 1.279(3) .
C5 N1 1.474(3) .
C5 C6 1.513(3) .
C6 O6 1.228(3) .
C6 O5 1.288(3) 1
C6 O5 1.288(3) .
O5 O5 0.000(5) 1
O7 Ti1 1.8113(6) 2_655
O8 O9 1.475(3) .
O6W O6W 0.0000 1
O8W O8W 0.000(10) 1

loop_
_geom_hbond_atom_site_label_D
_geom_hbond_atom_site_label_H
_geom_hbond_atom_site_label_A
_geom_hbond_distance_DH
_geom_hbond_distance_HA
_geom_hbond_distance_DA
_geom_hbond_angle_DHA
_geom_hbond_site_symmetry_A
O1W H1W2 O3 0.841(10) 1.936(13) 2.764(3) 168(4) 7_556
O1W H1W1 O5W 0.842(10) 1.860(11) 2.699(3) 174(4) 5_566
O2W H2W1 O4W 0.840(10) 1.880(14) 2.698(3) 164(4) 7_556
O3W H3W2 O4 0.847(10) 1.940(12) 2.782(3) 173(4) 4
O3W H3W1 O8W 0.852(10) 1.991(16) 2.806(3) 160(3) 1
O4W H4W1 O8 0.855(18) 1.819(18) 2.673(3) 178(4) 7_556
O4W H4W2 O9W 0.870(17) 1.794(17) 2.657(3) 172(3) 3_445
O5W H5W2 O6W 0.842(10) 1.926(18) 2.720(2) 157(4) 1
O5W H5W1 O7W 0.850(10) 1.849(13) 2.681(3) 166(4) 2
O6W H6W1 O4 0.844(10) 1.872(11) 2.711(3) 173(4) 4
O7W H7W1 O3W 0.842(18) 2.18(2) 2.913(3) 146(3) 6_565
O7W H7W2 O8W 0.848(17) 2.22(2) 3.037(4) 160(4) 4_545
O8W H8W1 O9 0.838(17) 2.11(3) 2.879(3) 151(4) 5_666
O9W H9W1 O5 0.848(10) 2.061(13) 2.902(3) 171(3) 1
